data_4086552
loop_
_publ_author_name
'Batke, Sonja'
'Sietzen, Malte'
'Merz, Lukas'
'Wadepohl, Hubert'
'Ballmann, Joachim'

_publ_section_title
;
 Closely Related Benzylene-Linked Diamidophosphine Scaffolds and Their
 Zirconium and Hafnium Complexes: How Small Changes of the Ligand Result
 in Different Complex Stabilities and Reactivities
;
_journal_issue 13
_journal_name_full Organometallics
_journal_page_first 2294
_journal_paper_doi 10.1021/acs.organomet.6b00384
_journal_volume 35
_journal_year 2016
_chemical_formula_moiety 'C40 H47 Hf N4 P'
_chemical_formula_sum 'C42.5 H53 Hf N4 P'
_chemical_formula_weight 829.35
_chemical_properties_physical 'air-sensitive, moisture-sensitive'
_space_group_crystal_system triclinic
_space_group_IT_number 2
_space_group_name_Hall '-P 1'
_space_group_name_H-M_alt 'P -1'
_symmetry_cell_setting triclinic
_symmetry_Int_Tables_number 2
_symmetry_space_group_name_Hall '-P 1'
_symmetry_space_group_name_H-M 'P -1'
_atom_sites_solution_hydrogens geom
_atom_sites_solution_primary iterative
_atom_sites_solution_secondary difmap
_audit_block_code ba_lm6
_audit_creation_date 2016-01-08
_audit_creation_method
;
Olex2 1.2
(compiled 2015.09.30 svn.r3233 for OlexSys, GUI svn.r5103)
;
_audit_update_record '08.01.2016 16:42:41 CET UTC+01:00  encif 1.38'
_cell_angle_alpha 102.302(13)
_cell_angle_beta 102.584(12)
_cell_angle_gamma 110.230(10)
_cell_formula_units_Z 2
_cell_length_a 11.336(5)
_cell_length_b 13.390(5)
_cell_length_c 14.599(5)
_cell_measurement_reflns_used 8064
_cell_measurement_temperature 100(2)
_cell_measurement_theta_max 32.11
_cell_measurement_theta_min 2.47
_cell_volume 1926.1(13)
_computing_cell_refinement
;
SAINT (see _computing_data_reduction). Includes estimated systematic errors
 of the unit cell constants from Monte Carlo simulations.
;
_computing_data_collection 'SMART-5.631 (Bruker AXS, 2003)'
_computing_data_reduction 'SAINT (Bruker AXS, 1997-2013),SADABS-2014_5 (Sheldrick and Bruker AXS, 1997-2014)'
_computing_molecular_graphics 'Olex2 (Dolomanov et al., 2009)'
_computing_publication_material 'encif (Wadepohl, 2009-15); encifer 1.5 (CCDC, 2014)'
_computing_structure_refinement 'ShelXL (Sheldrick, 2015)'
_computing_structure_solution 'SUPERFLIP (Palatinus, 2007-2009)'
_diffrn_ambient_environment 'perfluoro polyether oil / N~2~'
_diffrn_ambient_temperature 100(1)
_diffrn_detector 'CCD plate'
_diffrn_detector_area_resol_mean 8.19
_diffrn_detector_type CCD-PXL-KAF2
_diffrn_measured_fraction_theta_full 0.999
_diffrn_measured_fraction_theta_max 0.934
_diffrn_measurement_device 'three-circle diffractometer'
_diffrn_measurement_device_type 'Bruker AXS Smart 1000'
_diffrn_measurement_method '\f- and \w-scans'
_diffrn_measurement_specimen_support 'polyimid foil'
_diffrn_radiation_monochromator graphite
_diffrn_radiation_probe x-ray
_diffrn_radiation_type MoK\a
_diffrn_radiation_wavelength 0.71073
_diffrn_reflns_av_R_equivalents 0.0315
_diffrn_reflns_av_unetI/netI 0.0289
_diffrn_reflns_Laue_measured_fraction_full 0.999
_diffrn_reflns_Laue_measured_fraction_max 0.934
_diffrn_reflns_limit_h_max 16
_diffrn_reflns_limit_h_min -17
_diffrn_reflns_limit_k_max 19
_diffrn_reflns_limit_k_min -19
_diffrn_reflns_limit_l_max 21
_diffrn_reflns_limit_l_min -21
_diffrn_reflns_number 49818
_diffrn_reflns_point_group_measured_fraction_full 0.999
_diffrn_reflns_point_group_measured_fraction_max 0.934
_diffrn_reflns_theta_full 25.242
_diffrn_reflns_theta_max 32.423
_diffrn_reflns_theta_min 2.020
_diffrn_source 'sealed X-Ray tube (Mo)'
_diffrn_source_type 'fine focus tube'
_diffrn_standards_number 0
_exptl_absorpt_coefficient_mu 2.784
_exptl_absorpt_correction_T_max 0.5655
_exptl_absorpt_correction_T_min 0.5064
_exptl_absorpt_correction_type multi-scan
_exptl_absorpt_process_details
;
multi-scan from symmetry-related measurements (Blessing 1995)
SADABS (see _computing_data_reduction)
;
_exptl_crystal_colour colourless
_exptl_crystal_density_diffrn 1.430
_exptl_crystal_description block
_exptl_crystal_F_000 846
_exptl_crystal_size_max 0.260
_exptl_crystal_size_mid 0.220
_exptl_crystal_size_min 0.210
_exptl_transmission_factor_max 0.5655
_exptl_transmission_factor_min 0.5064
_refine_diff_density_max 1.679
_refine_diff_density_min -0.767
_refine_diff_density_rms 0.096
_refine_ls_extinction_method none
_refine_ls_goodness_of_fit_ref 1.077
_refine_ls_hydrogen_treatment constr
_refine_ls_matrix_type full
_refine_ls_number_parameters 423
_refine_ls_number_reflns 12933
_refine_ls_number_restraints 0
_refine_ls_restrained_S_all 1.077
_refine_ls_R_factor_all 0.0259
_refine_ls_R_factor_gt 0.0217
_refine_ls_shift/su_max 0.001
_refine_ls_shift/su_mean 0.000
_refine_ls_structure_factor_coef Fsqd
_refine_ls_weighting_details 'w=1/[\s^2^(Fo^2^)+(0.0189P)^2^+1.1661P] where P=(Fo^2^+2Fc^2^)/3'
_refine_ls_weighting_scheme calc
_refine_ls_wR_factor_gt 0.0484
_refine_ls_wR_factor_ref 0.0501
_reflns_Friedel_coverage 0.000
_reflns_number_gt 11897
_reflns_number_total 12933
_reflns_threshold_expression 'I > 2\s(I)'
_cod_data_source_file om6b00384_si_002.cif
_cod_data_source_block ba_lm6_sq
_cod_depositor_comments 'Adding full bibliography for 4086549--4086572.cif.'
_cod_original_formula_sum 'C42.50 H53 Hf N4 P'
_cod_database_code 4086552
_audit_block_refno 2618
_shelx_space_group_comment
;
The symmetry employed for this shelxl refinement is uniquely defined
by the following loop, which should always be used as a source of
symmetry information in preference to the above space-group names.
They are only intended as comments.
;
_shelx_estimated_absorpt_t_max 0.592
_shelx_estimated_absorpt_t_min 0.531
_shelxl_version_number 2014/7
_olex2_refinement_description
;
1. Fixed Uiso
 At 1.2 times of:
  All C(H) groups, All C(H,H) groups
 At 1.5 times of:
  All C(H,H,H) groups
2.a Secondary CH2 refined with riding coordinates:
 C7(H7A,H7B), C22(H22A,H22B)
2.b Aromatic/amide H refined with riding coordinates:
 C3(H3), C4(H4), C5(H5), C5AA(H5AA), C6(H6), C9(H9), C11(H11), C13(H13),
 C18(H18), C19(H19), C20(H20), C21(H21), C24(H24), C26(H26), C31(H31), C32(H32),
  C33(H33), C34(H34), C35(H35)
2.c Idealised Me refined as rotating group:
 C14(H14A,H14B,H14C), C15(H15A,H15B,H15C), C28(H28A,H28B,H28C), C29(H29A,H29B,
 H29C), C36(H36A,H36B,H36C), C37(H37A,H37B,H37C), C38(H38A,H38B,H38C), C39(H39A,
 H39B,H39C)
;
_olex2_submission_special_instructions 'No special instructions were received'
_platon_squeeze_void_probe_radius 1.20

loop_
_symmetry_equiv_pos_as_xyz
'x, y, z'
'-x, -y, -z'

loop_
_atom_site_label
_atom_site_type_symbol
_atom_site_fract_x
_atom_site_fract_y
_atom_site_fract_z
_atom_site_U_iso_or_equiv
_atom_site_adp_type
_atom_site_occupancy
_atom_site_site_symmetry_order
_atom_site_calc_flag
_atom_site_refinement_flags_posn
Hf Hf 0.47024(2) 0.17342(2) 0.23858(2) 0.01312(2) Uani 1 1 d .
P P 0.31034(4) 0.25277(3) 0.12577(3) 0.01285(7) Uani 1 1 d .
N1 N 0.54902(13) 0.22007(12) 0.12733(10) 0.0146(3) Uani 1 1 d .
N2 N 0.48949(14) 0.30814(12) 0.35087(10) 0.0162(3) Uani 1 1 d .
N3 N 0.61138(15) 0.12939(13) 0.31032(11) 0.0182(3) Uani 1 1 d .
N4 N 0.31045(15) 0.02815(13) 0.21371(11) 0.0193(3) Uani 1 1 d .
C1 C 0.29507(16) 0.20910(13) -0.00516(12) 0.0143(3) Uani 1 1 d .
C2 C 0.37098(16) 0.15375(13) -0.03730(12) 0.0142(3) Uani 1 1 d .
C3 C 0.34746(17) 0.11100(14) -0.13875(13) 0.0181(3) Uani 1 1 d .
H3 H 0.3982 0.0734 -0.1611 0.022 Uiso 1 1 calc R
C4 C 0.25107(18) 0.12258(15) -0.20740(13) 0.0204(3) Uani 1 1 d .
H4 H 0.2355 0.0921 -0.2761 0.024 Uiso 1 1 calc R
C5 C 0.17759(18) 0.17862(15) -0.17572(14) 0.0209(3) Uani 1 1 d .
H5 H 0.1126 0.1876 -0.2226 0.025 Uiso 1 1 calc R
C5AA C 0.69803(18) 0.45617(16) 0.47250(14) 0.0224(4) Uani 1 1 d .
H5AA H 0.6987 0.5026 0.4315 0.027 Uiso 1 1 calc R
C6 C 0.19950(17) 0.22143(15) -0.07534(13) 0.0179(3) Uani 1 1 d .
H6 H 0.1489 0.2597 -0.0538 0.022 Uiso 1 1 calc R
C7 C 0.46851(16) 0.13006(14) 0.03466(12) 0.0150(3) Uani 1 1 d .
H7A H 0.4182 0.0627 0.0503 0.018 Uiso 1 1 calc R
H7B H 0.5288 0.1116 0.0010 0.018 Uiso 1 1 calc R
C8 C 0.64577(15) 0.31526(14) 0.12206(12) 0.0144(3) Uani 1 1 d .
C9 C 0.71707(16) 0.40842(15) 0.20801(13) 0.0169(3) Uani 1 1 d .
H9 H 0.6982 0.4044 0.2677 0.020 Uiso 1 1 calc R
C10 C 0.81416(17) 0.50593(15) 0.20806(14) 0.0190(3) Uani 1 1 d .
C11 C 0.84461(17) 0.51097(15) 0.12091(14) 0.0196(3) Uani 1 1 d .
H11 H 0.9117 0.5772 0.1205 0.023 Uiso 1 1 calc R
C12 C 0.77748(16) 0.41996(15) 0.03486(13) 0.0179(3) Uani 1 1 d .
C13 C 0.67748(16) 0.32368(14) 0.03559(13) 0.0160(3) Uani 1 1 d .
H13 H 0.6298 0.2625 -0.0238 0.019 Uiso 1 1 calc R
C14 C 0.88460(19) 0.60530(16) 0.30110(15) 0.0261(4) Uani 1 1 d .
H14A H 0.8250 0.6415 0.3126 0.039 Uiso 1 1 calc GR
H14B H 0.9637 0.6590 0.2938 0.039 Uiso 1 1 calc GR
H14C H 0.9109 0.5800 0.3573 0.039 Uiso 1 1 calc GR
C15 C 0.81471(19) 0.42111(17) -0.05827(14) 0.0239(4) Uani 1 1 d .
H15A H 0.8795 0.4963 -0.0493 0.036 Uiso 1 1 calc GR
H15B H 0.7353 0.4009 -0.1137 0.036 Uiso 1 1 calc GR
H15C H 0.8535 0.3668 -0.0722 0.036 Uiso 1 1 calc GR
C16 C 0.40427(16) 0.40375(14) 0.17281(12) 0.0147(3) Uani 1 1 d .
C17 C 0.44590(16) 0.45179(14) 0.27622(13) 0.0157(3) Uani 1 1 d .
C18 C 0.51664(18) 0.56777(15) 0.31677(14) 0.0207(3) Uani 1 1 d .
H18 H 0.5428 0.6019 0.3862 0.025 Uiso 1 1 calc R
C19 C 0.54932(19) 0.63397(15) 0.25699(14) 0.0227(4) Uani 1 1 d .
H19 H 0.5980 0.7128 0.2859 0.027 Uiso 1 1 calc R
C20 C 0.51122(18) 0.58564(15) 0.15529(14) 0.0214(3) Uani 1 1 d .
H20 H 0.5352 0.6309 0.1147 0.026 Uiso 1 1 calc R
C21 C 0.43762(17) 0.47040(14) 0.11331(13) 0.0176(3) Uani 1 1 d .
H21 H 0.4100 0.4371 0.0437 0.021 Uiso 1 1 calc R
C22 C 0.41476(17) 0.37954(15) 0.34223(12) 0.0171(3) Uani 1 1 d .
H22A H 0.4332 0.4291 0.4092 0.021 Uiso 1 1 calc R
H22B H 0.3188 0.3303 0.3166 0.021 Uiso 1 1 calc R
C23 C 0.59358(17) 0.35011(15) 0.44283(12) 0.0173(3) Uani 1 1 d .
C24 C 0.59362(19) 0.28408(16) 0.50498(13) 0.0203(3) Uani 1 1 d .
H24 H 0.5226 0.2124 0.4865 0.024 Uiso 1 1 calc R
C25 C 0.6960(2) 0.32145(18) 0.59374(14) 0.0251(4) Uani 1 1 d .
C26 C 0.7982(2) 0.42646(18) 0.62096(14) 0.0269(4) Uani 1 1 d .
H26 H 0.8677 0.4523 0.6816 0.032 Uiso 1 1 calc R
C27 C 0.8012(2) 0.49505(18) 0.56119(15) 0.0278(4) Uani 1 1 d .
C28 C 0.6933(3) 0.2483(2) 0.65914(16) 0.0370(5) Uani 1 1 d .
H28A H 0.6208 0.2421 0.6870 0.056 Uiso 1 1 calc GR
H28B H 0.7778 0.2816 0.7129 0.056 Uiso 1 1 calc GR
H28C H 0.6794 0.1736 0.6201 0.056 Uiso 1 1 calc GR
C29 C 0.9147(2) 0.6078(2) 0.59013(19) 0.0461(6) Uani 1 1 d .
H29A H 0.9153 0.6334 0.5321 0.069 Uiso 1 1 calc GR
H29B H 0.9984 0.6017 0.6159 0.069 Uiso 1 1 calc GR
H29C H 0.9044 0.6618 0.6413 0.069 Uiso 1 1 calc GR
C30 C 0.14167(15) 0.23159(14) 0.12296(12) 0.0139(3) Uani 1 1 d .
C31 C 0.09923(17) 0.31711(14) 0.14319(13) 0.0180(3) Uani 1 1 d .
H31 H 0.1591 0.3927 0.1576 0.022 Uiso 1 1 calc R
C32 C -0.03131(17) 0.29221(15) 0.14239(13) 0.0194(3) Uani 1 1 d .
H32 H -0.0601 0.3509 0.1559 0.023 Uiso 1 1 calc R
C33 C -0.11858(17) 0.18242(16) 0.12200(13) 0.0199(3) Uani 1 1 d .
H33 H -0.2075 0.1655 0.1212 0.024 Uiso 1 1 calc R
C34 C -0.07629(19) 0.09718(16) 0.10283(16) 0.0259(4) Uani 1 1 d .
H34 H -0.1361 0.0217 0.0893 0.031 Uiso 1 1 calc R
C35 C 0.05315(18) 0.12154(15) 0.10330(15) 0.0224(4) Uani 1 1 d .
H35 H 0.0816 0.0626 0.0901 0.027 Uiso 1 1 calc R
C36 C 0.5920(2) 0.04674(17) 0.36193(14) 0.0248(4) Uani 1 1 d .
H36A H 0.6338 0.0847 0.4333 0.037 Uiso 1 1 calc GR
H36B H 0.6323 -0.0040 0.3398 0.037 Uiso 1 1 calc GR
H36C H 0.4969 0.0036 0.3477 0.037 Uiso 1 1 calc GR
C37 C 0.75245(18) 0.19749(18) 0.33417(15) 0.0249(4) Uani 1 1 d .
H37A H 0.7644 0.2534 0.2993 0.037 Uiso 1 1 calc GR
H37B H 0.7964 0.1493 0.3136 0.037 Uiso 1 1 calc GR
H37C H 0.7914 0.2356 0.4056 0.037 Uiso 1 1 calc GR
C38 C 0.2192(3) 0.0244(2) 0.2704(2) 0.0435(6) Uani 1 1 d .
H38A H 0.2317 -0.0172 0.3166 0.065 Uiso 1 1 calc GR
H38B H 0.1278 -0.0130 0.2253 0.065 Uiso 1 1 calc GR
H38C H 0.2365 0.1010 0.3074 0.065 Uiso 1 1 calc GR
C39 C 0.2810(3) -0.08297(17) 0.15221(16) 0.0365(5) Uani 1 1 d .
H39A H 0.3461 -0.0788 0.1171 0.055 Uiso 1 1 calc GR
H39B H 0.1919 -0.1143 0.1042 0.055 Uiso 1 1 calc GR
H39C H 0.2850 -0.1312 0.1937 0.055 Uiso 1 1 calc GR

loop_
_atom_site_aniso_label
_atom_site_aniso_U_11
_atom_site_aniso_U_22
_atom_site_aniso_U_33
_atom_site_aniso_U_23
_atom_site_aniso_U_13
_atom_site_aniso_U_12
Hf 0.01155(3) 0.01327(3) 0.01452(3) 0.00363(2) 0.00455(2) 0.00529(2)
P 0.01035(17) 0.01226(18) 0.01592(18) 0.00348(15) 0.00461(14) 0.00492(15)
N1 0.0096(6) 0.0149(6) 0.0177(6) 0.0039(5) 0.0036(5) 0.0042(5)
N2 0.0146(6) 0.0179(7) 0.0156(6) 0.0030(5) 0.0040(5) 0.0080(5)
N3 0.0176(7) 0.0214(7) 0.0176(7) 0.0061(6) 0.0055(6) 0.0104(6)
N4 0.0168(7) 0.0169(7) 0.0223(7) 0.0065(6) 0.0066(6) 0.0042(6)
C1 0.0132(7) 0.0118(7) 0.0163(7) 0.0036(6) 0.0047(6) 0.0038(6)
C2 0.0111(7) 0.0112(7) 0.0171(7) 0.0034(6) 0.0044(6) 0.0017(6)
C3 0.0173(8) 0.0150(7) 0.0195(8) 0.0024(6) 0.0074(6) 0.0048(6)
C4 0.0191(8) 0.0184(8) 0.0163(7) 0.0019(6) 0.0036(6) 0.0027(7)
C5 0.0181(8) 0.0203(8) 0.0214(8) 0.0073(7) 0.0023(7) 0.0065(7)
C5AA 0.0191(8) 0.0228(9) 0.0206(8) 0.0030(7) 0.0050(7) 0.0064(7)
C6 0.0159(7) 0.0170(8) 0.0206(8) 0.0064(6) 0.0048(6) 0.0067(6)
C7 0.0145(7) 0.0140(7) 0.0185(7) 0.0050(6) 0.0069(6) 0.0072(6)
C8 0.0102(7) 0.0156(7) 0.0196(7) 0.0064(6) 0.0049(6) 0.0072(6)
C9 0.0122(7) 0.0191(8) 0.0202(8) 0.0046(6) 0.0055(6) 0.0081(6)
C10 0.0127(7) 0.0169(8) 0.0268(9) 0.0043(7) 0.0048(7) 0.0079(6)
C11 0.0127(7) 0.0165(8) 0.0307(9) 0.0102(7) 0.0063(7) 0.0062(6)
C12 0.0125(7) 0.0219(8) 0.0231(8) 0.0112(7) 0.0059(6) 0.0086(6)
C13 0.0119(7) 0.0179(8) 0.0185(7) 0.0064(6) 0.0039(6) 0.0064(6)
C14 0.0199(9) 0.0195(9) 0.0329(10) 0.0006(8) 0.0075(8) 0.0064(7)
C15 0.0180(8) 0.0294(10) 0.0251(9) 0.0138(8) 0.0085(7) 0.0066(7)
C16 0.0110(7) 0.0137(7) 0.0196(7) 0.0036(6) 0.0053(6) 0.0058(6)
C17 0.0119(7) 0.0159(7) 0.0202(8) 0.0032(6) 0.0062(6) 0.0075(6)
C18 0.0213(8) 0.0168(8) 0.0216(8) 0.0003(6) 0.0070(7) 0.0086(7)
C19 0.0214(8) 0.0126(7) 0.0291(9) 0.0009(7) 0.0075(7) 0.0050(7)
C20 0.0208(8) 0.0157(8) 0.0292(9) 0.0081(7) 0.0110(7) 0.0067(7)
C21 0.0149(7) 0.0165(8) 0.0207(8) 0.0043(6) 0.0064(6) 0.0062(6)
C22 0.0156(7) 0.0194(8) 0.0170(7) 0.0035(6) 0.0065(6) 0.0086(6)
C23 0.0156(7) 0.0202(8) 0.0152(7) 0.0018(6) 0.0050(6) 0.0085(6)
C24 0.0230(8) 0.0216(8) 0.0169(7) 0.0036(6) 0.0072(7) 0.0108(7)
C25 0.0288(10) 0.0336(10) 0.0170(8) 0.0054(7) 0.0070(7) 0.0191(9)
C26 0.0205(9) 0.0371(11) 0.0179(8) 0.0003(8) 0.0013(7) 0.0136(8)
C27 0.0188(9) 0.0314(10) 0.0228(9) -0.0015(8) 0.0036(7) 0.0063(8)
C28 0.0487(14) 0.0434(13) 0.0221(9) 0.0116(9) 0.0059(9) 0.0252(12)
C29 0.0296(12) 0.0430(14) 0.0325(12) 0.0013(10) -0.0028(10) -0.0092(10)
C30 0.0100(6) 0.0141(7) 0.0164(7) 0.0040(6) 0.0037(6) 0.0044(6)
C31 0.0143(7) 0.0141(7) 0.0258(8) 0.0066(6) 0.0056(6) 0.0063(6)
C32 0.0142(7) 0.0213(8) 0.0245(8) 0.0058(7) 0.0046(6) 0.0110(7)
C33 0.0124(7) 0.0251(9) 0.0217(8) 0.0063(7) 0.0059(6) 0.0075(7)
C34 0.0163(8) 0.0182(8) 0.0393(11) 0.0064(8) 0.0111(8) 0.0027(7)
C35 0.0160(8) 0.0143(8) 0.0362(10) 0.0052(7) 0.0104(7) 0.0057(6)
C36 0.0312(10) 0.0296(10) 0.0202(8) 0.0097(7) 0.0088(8) 0.0187(8)
C37 0.0167(8) 0.0349(11) 0.0257(9) 0.0114(8) 0.0055(7) 0.0133(8)
C38 0.0426(14) 0.0397(13) 0.0672(17) 0.0287(13) 0.0394(13) 0.0185(11)
C39 0.0575(15) 0.0159(9) 0.0263(10) 0.0057(8) 0.0146(10) 0.0037(9)

loop_
_atom_type_symbol
_atom_type_description
_atom_type_scat_dispersion_real
_atom_type_scat_dispersion_imag
_atom_type_scat_source
C C 0.0033 0.0016 'International Tables Vol C Tables 4.2.6.8 and 6.1.1.4'
H H 0.0000 0.0000 'International Tables Vol C Tables 4.2.6.8 and 6.1.1.4'
Hf Hf -0.5830 6.1852 'International Tables Vol C Tables 4.2.6.8 and 6.1.1.4'
N N 0.0061 0.0033 'International Tables Vol C Tables 4.2.6.8 and 6.1.1.4'
P P 0.1023 0.0942 'International Tables Vol C Tables 4.2.6.8 and 6.1.1.4'

loop_
_geom_angle_atom_site_label_1
_geom_angle_atom_site_label_2
_geom_angle_atom_site_label_3
_geom_angle
N1 Hf P 69.91(5)
N2 Hf P 81.52(5)
N2 Hf N1 113.86(6)
N3 Hf P 169.89(4)
N3 Hf N1 100.41(6)
N3 Hf N2 100.44(6)
N4 Hf P 91.33(5)
N4 Hf N1 124.35(6)
N4 Hf N2 114.25(6)
N4 Hf N3 96.82(7)
C1 P Hf 112.30(6)
C16 P Hf 103.26(6)
C16 P C1 106.93(8)
C16 P C30 104.73(8)
C30 P Hf 125.33(6)
C30 P C1 102.96(8)
C7 N1 Hf 106.96(10)
C8 N1 Hf 135.87(11)
C8 N1 C7 116.86(14)
C22 N2 Hf 125.99(11)
C23 N2 Hf 120.33(11)
C23 N2 C22 113.15(14)
C36 N3 Hf 127.04(12)
C36 N3 C37 110.14(15)
C37 N3 Hf 121.55(12)
C38 N4 Hf 120.96(14)
C39 N4 Hf 127.60(14)
C39 N4 C38 110.93(17)
C2 C1 P 120.18(13)
C6 C1 P 120.28(13)
C6 C1 C2 119.30(15)
C1 C2 C7 121.67(14)
C3 C2 C1 118.93(15)
C3 C2 C7 119.15(15)
C2 C3 H3 119.5
C4 C3 C2 121.04(16)
C4 C3 H3 119.5
C3 C4 H4 120.0
C5 C4 C3 120.05(16)
C5 C4 H4 120.0
C4 C5 H5 120.2
C6 C5 C4 119.67(17)
C6 C5 H5 120.2
C23 C5AA H5AA 119.4
C27 C5AA H5AA 119.4
C27 C5AA C23 121.26(19)
C1 C6 H6 119.5
C5 C6 C1 120.99(16)
C5 C6 H6 119.5
N1 C7 C2 116.13(14)
N1 C7 H7A 108.3
N1 C7 H7B 108.3
C2 C7 H7A 108.3
C2 C7 H7B 108.3
H7A C7 H7B 107.4
N1 C8 C9 118.77(15)
N1 C8 C13 123.74(15)
C13 C8 C9 117.49(15)
C8 C9 H9 119.1
C10 C9 C8 121.87(16)
C10 C9 H9 119.1
C9 C10 C11 119.17(17)
C9 C10 C14 120.02(17)
C11 C10 C14 120.80(17)
C10 C11 H11 119.7
C12 C11 C10 120.56(16)
C12 C11 H11 119.7
C11 C12 C13 119.40(16)
C11 C12 C15 121.32(16)
C13 C12 C15 119.22(16)
C8 C13 H13 119.3
C12 C13 C8 121.47(16)
C12 C13 H13 119.3
C10 C14 H14A 109.5
C10 C14 H14B 109.5
C10 C14 H14C 109.5
H14A C14 H14B 109.5
H14A C14 H14C 109.5
H14B C14 H14C 109.5
C12 C15 H15A 109.5
C12 C15 H15B 109.5
C12 C15 H15C 109.5
H15A C15 H15B 109.5
H15A C15 H15C 109.5
H15B C15 H15C 109.5
C17 C16 P 115.70(13)
C21 C16 P 123.85(13)
C21 C16 C17 120.44(16)
C16 C17 C22 120.98(15)
C18 C17 C16 118.40(16)
C18 C17 C22 120.62(16)
C17 C18 H18 119.6
C19 C18 C17 120.88(17)
C19 C18 H18 119.6
C18 C19 H19 119.8
C20 C19 C18 120.38(17)
C20 C19 H19 119.8
C19 C20 H20 120.2
C19 C20 C21 119.51(17)
C21 C20 H20 120.2
C16 C21 C20 120.33(17)
C16 C21 H21 119.8
C20 C21 H21 119.8
N2 C22 C17 115.42(13)
N2 C22 H22A 108.4
N2 C22 H22B 108.4
C17 C22 H22A 108.4
C17 C22 H22B 108.4
H22A C22 H22B 107.5
C5AA C23 N2 121.73(16)
C24 C23 N2 119.90(16)
C24 C23 C5AA 118.36(17)
C23 C24 H24 119.4
C25 C24 C23 121.16(18)
C25 C24 H24 119.4
C24 C25 C28 119.9(2)
C26 C25 C24 119.19(19)
C26 C25 C28 120.89(19)
C25 C26 H26 119.3
C25 C26 C27 121.32(18)
C27 C26 H26 119.3
C5AA C27 C29 120.4(2)
C26 C27 C5AA 118.71(19)
C26 C27 C29 120.9(2)
C25 C28 H28A 109.5
C25 C28 H28B 109.5
C25 C28 H28C 109.5
H28A C28 H28B 109.5
H28A C28 H28C 109.5
H28B C28 H28C 109.5
C27 C29 H29A 109.5
C27 C29 H29B 109.5
C27 C29 H29C 109.5
H29A C29 H29B 109.5
H29A C29 H29C 109.5
H29B C29 H29C 109.5
C31 C30 P 124.64(13)
C31 C30 C35 119.14(15)
C35 C30 P 116.15(13)
C30 C31 H31 119.9
C30 C31 C32 120.18(16)
C32 C31 H31 119.9
C31 C32 H32 119.9
C33 C32 C31 120.11(16)
C33 C32 H32 119.9
C32 C33 H33 120.1
C32 C33 C34 119.87(16)
C34 C33 H33 120.1
C33 C34 H34 119.9
C33 C34 C35 120.19(17)
C35 C34 H34 119.9
C30 C35 H35 119.7
C34 C35 C30 120.51(17)
C34 C35 H35 119.7
N3 C36 H36A 109.5
N3 C36 H36B 109.5
N3 C36 H36C 109.5
H36A C36 H36B 109.5
H36A C36 H36C 109.5
H36B C36 H36C 109.5
N3 C37 H37A 109.5
N3 C37 H37B 109.5
N3 C37 H37C 109.5
H37A C37 H37B 109.5
H37A C37 H37C 109.5
H37B C37 H37C 109.5
N4 C38 H38A 109.5
N4 C38 H38B 109.5
N4 C38 H38C 109.5
H38A C38 H38B 109.5
H38A C38 H38C 109.5
H38B C38 H38C 109.5
N4 C39 H39A 109.5
N4 C39 H39B 109.5
N4 C39 H39C 109.5
H39A C39 H39B 109.5
H39A C39 H39C 109.5
H39B C39 H39C 109.5

loop_
_geom_bond_atom_site_label_1
_geom_bond_atom_site_label_2
_geom_bond_distance
Hf P 2.8114(8)
Hf N1 2.1223(15)
Hf N2 2.0739(16)
Hf N3 2.0469(16)
Hf N4 2.0426(16)
P C1 1.8262(18)
P C16 1.8148(18)
P C30 1.8231(18)
N1 C7 1.457(2)
N1 C8 1.395(2)
N2 C22 1.487(2)
N2 C23 1.428(2)
N3 C36 1.449(2)
N3 C37 1.457(2)
N4 C38 1.453(3)
N4 C39 1.445(3)
C1 C2 1.407(2)
C1 C6 1.401(2)
C2 C3 1.398(2)
C2 C7 1.518(2)
C3 H3 0.9500
C3 C4 1.389(3)
C4 H4 0.9500
C4 C5 1.387(3)
C5 H5 0.9500
C5 C6 1.387(3)
C5AA H5AA 0.9500
C5AA C23 1.399(3)
C5AA C27 1.395(3)
C6 H6 0.9500
C7 H7A 0.9900
C7 H7B 0.9900
C8 C9 1.406(2)
C8 C13 1.402(2)
C9 H9 0.9500
C9 C10 1.386(2)
C10 C11 1.398(3)
C10 C14 1.508(3)
C11 H11 0.9500
C11 C12 1.390(3)
C12 C13 1.396(2)
C12 C15 1.510(3)
C13 H13 0.9500
C14 H14A 0.9800
C14 H14B 0.9800
C14 H14C 0.9800
C15 H15A 0.9800
C15 H15B 0.9800
C15 H15C 0.9800
C16 C17 1.408(2)
C16 C21 1.391(2)
C17 C18 1.395(2)
C17 C22 1.516(2)
C18 H18 0.9500
C18 C19 1.388(3)
C19 H19 0.9500
C19 C20 1.388(3)
C20 H20 0.9500
C20 C21 1.392(2)
C21 H21 0.9500
C22 H22A 0.9900
C22 H22B 0.9900
C23 C24 1.395(3)
C24 H24 0.9500
C24 C25 1.394(3)
C25 C26 1.383(3)
C25 C28 1.504(3)
C26 H26 0.9500
C26 C27 1.392(3)
C27 C29 1.504(3)
C28 H28A 0.9800
C28 H28B 0.9800
C28 H28C 0.9800
C29 H29A 0.9800
C29 H29B 0.9800
C29 H29C 0.9800
C30 C31 1.389(2)
C30 C35 1.390(2)
C31 H31 0.9500
C31 C32 1.397(2)
C32 H32 0.9500
C32 C33 1.381(3)
C33 H33 0.9500
C33 C34 1.383(3)
C34 H34 0.9500
C34 C35 1.387(3)
C35 H35 0.9500
C36 H36A 0.9800
C36 H36B 0.9800
C36 H36C 0.9800
C37 H37A 0.9800
C37 H37B 0.9800
C37 H37C 0.9800
C38 H38A 0.9800
C38 H38B 0.9800
C38 H38C 0.9800
C39 H39A 0.9800
C39 H39B 0.9800
C39 H39C 0.9800

loop_
_geom_torsion_atom_site_label_1
_geom_torsion_atom_site_label_2
_geom_torsion_atom_site_label_3
_geom_torsion_atom_site_label_4
_geom_torsion
Hf P C1 C2 -6.95(15)
Hf P C1 C6 167.38(12)
Hf P C16 C17 -51.24(13)
Hf P C16 C21 127.34(13)
Hf P C30 C31 124.72(14)
Hf P C30 C35 -52.30(16)
Hf N1 C7 C2 104.80(13)
Hf N1 C8 C9 1.3(2)
Hf N1 C8 C13 -179.21(12)
Hf N2 C22 C17 -67.17(19)
Hf N2 C23 C5AA 112.29(17)
Hf N2 C23 C24 -66.80(19)
P C1 C2 C3 173.44(12)
P C1 C2 C7 -0.9(2)
P C1 C6 C5 -173.50(14)
P C16 C17 C18 -178.96(13)
P C16 C17 C22 1.0(2)
P C16 C21 C20 -179.31(13)
P C30 C31 C32 -177.76(14)
P C30 C35 C34 177.85(16)
N1 C8 C9 C10 -179.70(15)
N1 C8 C13 C12 -178.42(15)
N2 C23 C24 C25 178.03(16)
C1 P C16 C17 -169.87(12)
C1 P C16 C21 8.70(16)
C1 P C30 C31 -105.46(16)
C1 P C30 C35 77.53(15)
C1 C2 C3 C4 0.1(2)
C1 C2 C7 N1 -41.8(2)
C2 C1 C6 C5 0.9(2)
C2 C3 C4 C5 0.9(3)
C3 C2 C7 N1 143.90(15)
C3 C4 C5 C6 -1.0(3)
C4 C5 C6 C1 0.1(3)
C5AA C23 C24 C25 -1.1(3)
C6 C1 C2 C3 -0.9(2)
C6 C1 C2 C7 -175.29(15)
C7 N1 C8 C9 173.95(14)
C7 N1 C8 C13 -6.6(2)
C7 C2 C3 C4 174.55(15)
C8 N1 C7 C2 -69.86(18)
C8 C9 C10 C11 -1.7(3)
C8 C9 C10 C14 177.75(16)
C9 C8 C13 C12 1.1(2)
C9 C10 C11 C12 0.7(3)
C10 C11 C12 C13 1.0(3)
C10 C11 C12 C15 -176.16(16)
C11 C12 C13 C8 -2.0(2)
C13 C8 C9 C10 0.8(2)
C14 C10 C11 C12 -178.67(16)
C15 C12 C13 C8 175.28(16)
C16 P C1 C2 105.63(14)
C16 P C1 C6 -80.04(15)
C16 P C30 C31 6.22(17)
C16 P C30 C35 -170.79(14)
C16 C17 C18 C19 -2.2(3)
C16 C17 C22 N2 71.3(2)
C17 C16 C21 C20 -0.8(2)
C17 C18 C19 C20 0.4(3)
C18 C17 C22 N2 -108.79(18)
C18 C19 C20 C21 1.3(3)
C19 C20 C21 C16 -1.1(3)
C21 C16 C17 C18 2.4(2)
C21 C16 C17 C22 -177.63(15)
C22 N2 C23 C5AA -59.8(2)
C22 N2 C23 C24 121.06(17)
C22 C17 C18 C19 177.83(16)
C23 N2 C22 C17 104.44(17)
C23 C5AA C27 C26 -0.6(3)
C23 C5AA C27 C29 178.0(2)
C23 C24 C25 C26 0.9(3)
C23 C24 C25 C28 -179.97(18)
C24 C25 C26 C27 -0.5(3)
C25 C26 C27 C5AA 0.3(3)
C25 C26 C27 C29 -178.3(2)
C27 C5AA C23 N2 -178.15(17)
C27 C5AA C23 C24 1.0(3)
C28 C25 C26 C27 -179.63(19)
C30 P C1 C2 -144.32(13)
C30 P C1 C6 30.01(15)
C30 P C16 C17 81.31(13)
C30 P C16 C21 -100.11(15)
C30 C31 C32 C33 0.4(3)
C31 C30 C35 C34 0.7(3)
C31 C32 C33 C34 0.3(3)
C32 C33 C34 C35 -0.5(3)
C33 C34 C35 C30 0.0(3)
C35 C30 C31 C32 -0.8(3)

loop_
_platon_squeeze_void_nr
_platon_squeeze_void_average_x
_platon_squeeze_void_average_y
_platon_squeeze_void_average_z
_platon_squeeze_void_volume
_platon_squeeze_void_count_electrons
_platon_squeeze_void_content
1 -0.000 -0.000 0.500 231 43 'diethyl ether'
